data_2209595
loop_
_publ_author_name
'Davis, Despina'
'Fronczek, Frank R.'
'Schuerman, Judith A.'
'Selbin, Joel'
'Watkins, Steven F.'

_publ_section_title (2,4,6-Trimethyldithiobenzoato-\k^2^<i>S</i>,<i>S</i>')bis(triphenylphosphine-\k<i>P</i>)gold(I)
_journal_coeditor_code LH2090
_journal_issue 7
_journal_name_full 'Acta Crystallographica Section E'
_journal_page_first m1524
_journal_page_last m1526
_journal_paper_doi 10.1107/S1600536806020460
_journal_volume 62
_journal_year 2006
_chemical_formula_iupac '[Au (C10 H8 S2) (C18 H15 P)2]'
_chemical_formula_moiety 'C46 H41 Au1 P2 S2'
_chemical_formula_sum 'C46 H41 Au P2 S2'
_chemical_formula_weight 916.81
_chemical_name_systematic
;
(2,4,6-Trimethyldithiobenzoato-\k^2^S,S')bis(triphenylphosphine-\kP)gold(I)
;
_space_group_IT_number 4
_symmetry_cell_setting monoclinic
_symmetry_space_group_name_Hall 'P 2yb'
_symmetry_space_group_name_H-M 'P 1 21 1'
_audit_creation_method 'WinGX routine CIF_UPDATE'
_cell_angle_alpha 90
_cell_angle_beta 93.922(9)
_cell_angle_gamma 90
_cell_formula_units_Z 4
_cell_length_a 12.277(3)
_cell_length_b 18.803(4)
_cell_length_c 17.132(4)
_cell_measurement_reflns_used 10009
_cell_measurement_temperature 100
_cell_measurement_theta_max 29.13
_cell_measurement_theta_min 2.55
_cell_volume 3945.6(16)
_computing_cell_refinement 'DENZO and SCALEPACK (Otwinowski & Minor, 1997)'
_computing_data_collection 'COLLECT (Nonius, 2000)'
_computing_data_reduction 'DENZO and SCALEPACK'
_computing_molecular_graphics 'ORTEP-3 for Windows (Farrugia, 1997)'
_computing_publication_material 'WinGX (Farrugia, 1999)'
_computing_structure_refinement 'SHELXL97 (Sheldrick, 1997)'
_computing_structure_solution 'SHELXS97 (Sheldrick, 1997)'
_diffrn_measured_fraction_theta_full 0.998
_diffrn_measured_fraction_theta_max 0.998
_diffrn_measurement_device 'Bruker Nonius KappaCCD area-detector'
_diffrn_measurement_method '\w scans with \k offsets'
_diffrn_radiation_type MoK\a
_diffrn_radiation_wavelength 0.71073
_diffrn_reflns_av_R_equivalents 0
_diffrn_reflns_limit_h_max 16
_diffrn_reflns_limit_h_min -16
_diffrn_reflns_limit_k_max 24
_diffrn_reflns_limit_k_min -25
_diffrn_reflns_limit_l_max 23
_diffrn_reflns_limit_l_min -23
_diffrn_reflns_number 20259
_diffrn_reflns_theta_full 25
_diffrn_reflns_theta_max 29.12
_diffrn_reflns_theta_min 2.81
_diffrn_standards_decay_% <2
_diffrn_standards_number 0
_exptl_absorpt_coefficient_mu 3.948
_exptl_absorpt_correction_T_max 0.601
_exptl_absorpt_correction_T_min 0.551
_exptl_absorpt_correction_type multi-scan
_exptl_absorpt_process_details 'HKL SCALEPACK (Otwinowski & Minor 1997)'
_exptl_crystal_colour reddish
_exptl_crystal_density_diffrn 1.543
_exptl_crystal_density_method 'not measured'
_exptl_crystal_description fragment
_exptl_crystal_F_000 1832
_exptl_crystal_size_max 0.19
_exptl_crystal_size_mid 0.17
_exptl_crystal_size_min 0.13
_refine_diff_density_max 3.283
_refine_diff_density_min -1.537
_refine_ls_abs_structure_details 'Flack (1983), with 9362 Friedel pairs'
_refine_ls_abs_structure_Flack 0.146(5)
_refine_ls_extinction_method none
_refine_ls_goodness_of_fit_ref 1.046
_refine_ls_hydrogen_treatment constr
_refine_ls_matrix_type full
_refine_ls_number_parameters 927
_refine_ls_number_reflns 20259
_refine_ls_number_restraints 1
_refine_ls_restrained_S_all 1.046
_refine_ls_R_factor_gt 0.0663
_refine_ls_shift/su_max 0.007
_refine_ls_structure_factor_coef Fsqd
_refine_ls_weighting_details 'calc w = 1/[\s^2^(Fo^2^)+14.6708P] where P=(Fo^2^+2Fc^2^)/3'
_refine_ls_weighting_scheme calc
_refine_ls_wR_factor_ref 0.0987
_reflns_number_gt 15115
_reflns_number_total 20259
_reflns_threshold_expression I>2\s(I)
_cod_data_source_file lh2090.cif
_cod_data_source_block I
_cod_depositor_comments
;
The following automatic conversions were performed:
'_symmetry_cell_setting' value 'Monoclinic' changed to 'monoclinic'
according to '/home/saulius/struct/CIF-dictionaries/cif_core.dic'
dictionary named 'cif_core.dic' version 2.4.1 from 2010-06-29.

Automatic conversion script
Id: cif_fix_enum 1527 2010-12-29 10:47:43Z saulius 

The following automatic conversions were performed:

'_symmetry_cell_setting' value 'Monoclinic' changed to 'monoclinic'
according to /home/saulius/struct/CIF-dictionaries/cif_core.dic
dictionary named 'cif_core.dic' version 2.4.1 from 2010-06-29.

Automatic conversion script
Id: cif_fix_values 1715 2011-07-08 13:25:40Z adriana 
;
_cod_original_sg_symbol_H-M 'P 21'
_cod_database_code 2209595
_cod_database_fobs_code 2209595

loop_
_symmetry_equiv_pos_as_xyz
'x, y, z'
'-x, y+1/2, -z'

loop_
_atom_site_type_symbol
_atom_site_label
_atom_site_fract_x
_atom_site_fract_y
_atom_site_fract_z
_atom_site_U_iso_or_equiv
_atom_site_adp_type
_atom_site_calc_flag
_atom_site_refinement_flags
_atom_site_occupancy
C C1 0.6717(7) 0.4713(4) 0.1429(5) 0.0233(19) Uani d . 1
C C2 0.7753(6) 0.4992(6) 0.1313(4) 0.0277(17) Uani d . 1
H H2 0.7814 0.5445 0.1074 0.033 Uiso calc R 1
C C3 0.8698(7) 0.4610(5) 0.1547(5) 0.032(2) Uani d . 1
H H3 0.9399 0.4805 0.1479 0.039 Uiso calc R 1
C C4 0.8598(8) 0.3946(5) 0.1878(6) 0.039(2) Uani d . 1
H H4 0.9232 0.3682 0.2044 0.047 Uiso calc R 1
C C5 0.7586(9) 0.3670(5) 0.1965(7) 0.045(3) Uani d . 1
H H5 0.7522 0.3207 0.218 0.054 Uiso calc R 1
C C6 0.6652(8) 0.4050(5) 0.1746(6) 0.044(3) Uani d . 1
H H6 0.5957 0.3847 0.1816 0.052 Uiso calc R 1
C C7 0.5072(6) 0.4787(4) 0.0141(5) 0.0190(18) Uani d . 1
C C8 0.5684(7) 0.4278(4) -0.0203(5) 0.029(2) Uani d . 1
H H8 0.6333 0.4107 0.0068 0.034 Uiso calc R 1
C C9 0.5370(7) 0.4007(5) -0.0941(6) 0.034(2) Uani d . 1
H H9 0.5792 0.3647 -0.1167 0.04 Uiso calc R 1
C C10 0.4441(8) 0.4265(5) -0.1340(5) 0.033(2) Uani d . 1
H H10 0.4235 0.4097 -0.1852 0.04 Uiso calc R 1
C C11 0.3803(7) 0.4772(4) -0.0993(5) 0.033(2) Uani d . 1
H H11 0.3151 0.4937 -0.1263 0.04 Uiso calc R 1
C C12 0.4111(6) 0.5037(5) -0.0258(4) 0.0245(16) Uani d . 1
H H12 0.3675 0.5384 -0.0024 0.029 Uiso calc R 1
C C13 0.5915(6) 0.6069(4) 0.0867(5) 0.0194(19) Uani d . 1
C C14 0.6133(7) 0.6526(4) 0.1490(5) 0.029(2) Uani d . 1
H H14 0.6004 0.6377 0.2005 0.035 Uiso calc R 1
C C15 0.6538(8) 0.7200(5) 0.1366(6) 0.037(3) Uani d . 1
H H15 0.668 0.7511 0.1797 0.045 Uiso calc R 1
C C16 0.6738(7) 0.7423(5) 0.0623(6) 0.038(3) Uani d . 1
H H16 0.7025 0.7885 0.0542 0.046 Uiso calc R 1
C C17 0.6518(7) 0.6970(4) -0.0006(6) 0.031(2) Uani d . 1
H H17 0.663 0.7126 -0.0522 0.037 Uiso calc R 1
C C18 0.6132(7) 0.6287(4) 0.0118(5) 0.0247(19) Uani d . 1
H H18 0.6017 0.5969 -0.031 0.03 Uiso calc R 1
C C19 0.2392(7) 0.3582(4) 0.1912(5) 0.022(2) Uani d . 1
C C20 0.2327(8) 0.3746(4) 0.1116(5) 0.032(2) Uani d . 1
H H20 0.2786 0.4103 0.0924 0.039 Uiso calc R 1
C C21 0.1594(8) 0.3390(5) 0.0607(6) 0.040(3) Uani d . 1
H H21 0.1546 0.3515 0.0069 0.049 Uiso calc R 1
C C22 0.0933(8) 0.2860(5) 0.0859(7) 0.040(3) Uani d . 1
H H22 0.0436 0.2621 0.0499 0.048 Uiso calc R 1
C C23 0.1000(8) 0.2679(5) 0.1646(7) 0.042(3) Uani d . 1
H H23 0.0565 0.2304 0.1827 0.051 Uiso calc R 1
C C24 0.1704(8) 0.3048(4) 0.2168(6) 0.034(2) Uani d . 1
H H24 0.172 0.2937 0.271 0.04 Uiso calc R 1
C C25 0.4165(7) 0.3615(4) 0.3203(5) 0.024(2) Uani d . 1
C C26 0.3939(8) 0.2948(4) 0.3486(6) 0.039(2) Uani d . 1
H H26 0.3273 0.272 0.3318 0.047 Uiso calc R 1
C C27 0.4674(9) 0.2605(5) 0.4016(6) 0.041(3) Uani d . 1
H H27 0.4495 0.2153 0.422 0.049 Uiso calc R 1
C C28 0.5646(9) 0.2914(5) 0.4242(7) 0.047(3) Uani d . 1
H H28 0.6151 0.2677 0.4597 0.03(2) Uiso calc R 1
C C29 0.5888(10) 0.3562(6) 0.3955(8) 0.072(4) Uani d . 1
H H29 0.6562 0.3783 0.4119 0.086 Uiso calc R 1
C C30 0.5169(10) 0.3908(6) 0.3427(8) 0.063(4) Uani d . 1
H H30 0.5368 0.4352 0.3216 0.075 Uiso calc R 1
C C31 0.2195(7) 0.4395(4) 0.3270(5) 0.0201(18) Uani d . 1
C C32 0.2433(7) 0.4420(4) 0.4068(5) 0.0227(19) Uani d . 1
H H32 0.3152 0.4312 0.4274 0.027 Uiso calc R 1
C C33 0.1644(7) 0.4599(4) 0.4577(5) 0.027(2) Uani d . 1
H H33 0.1823 0.4621 0.5125 0.033 Uiso calc R 1
C C34 0.0596(8) 0.4745(4) 0.4279(6) 0.034(2) Uani d . 1
H H34 0.0042 0.4843 0.4625 0.04 Uiso calc R 1
C C35 0.0344(7) 0.4749(4) 0.3474(5) 0.032(2) Uani d . 1
H H35 -0.0372 0.4865 0.3268 0.038 Uiso calc R 1
C C36 0.1146(7) 0.4583(4) 0.2979(5) 0.027(2) Uani d . 1
H H36 0.0981 0.4598 0.2429 0.033 Uiso calc R 1
C C37 0.3573(7) 0.6428(4) 0.2919(5) 0.0239(19) Uani d . 1
C C38 0.3235(6) 0.7094(4) 0.3317(5) 0.0192(17) Uani d . 1
C C39 0.2333(7) 0.7089(4) 0.3752(5) 0.027(2) Uani d . 1
C C40 0.2025(7) 0.7728(4) 0.4103(5) 0.031(2) Uani d . 1
H H40 0.142 0.7725 0.4421 0.037 Uiso calc R 1
C C41 0.2566(8) 0.8355(4) 0.4004(5) 0.032(2) Uani d . 1
C C42 0.3452(7) 0.8341(4) 0.3554(6) 0.033(2) Uani d . 1
H H42 0.3831 0.8773 0.3477 0.039 Uiso calc R 1
C C43 0.3821(7) 0.7726(4) 0.3206(5) 0.026(2) Uani d . 1
C C44 0.1675(7) 0.6423(4) 0.3855(5) 0.028(2) Uani d . 1
H H44A 0.1216 0.6329 0.3375 0.042 Uiso calc R 1
H H44B 0.1211 0.6487 0.4293 0.042 Uiso calc R 1
H H44C 0.217 0.6021 0.3964 0.042 Uiso calc R 1
C C45 0.2205(8) 0.9052(5) 0.4346(7) 0.052(3) Uani d . 1
H H45A 0.1775 0.9322 0.3943 0.078 Uiso calc R 1
H H45B 0.2848 0.9329 0.4529 0.078 Uiso calc R 1
H H45C 0.1757 0.8956 0.4786 0.078 Uiso calc R 1
C C46 0.4780(8) 0.7750(5) 0.2706(6) 0.036(2) Uani d . 1
H H46A 0.506 0.8238 0.2692 0.054 Uiso calc R 1
H H46B 0.455 0.7595 0.2174 0.054 Uiso calc R 1
H H46C 0.5356 0.7434 0.2928 0.054 Uiso calc R 1
C C47 0.2882(7) 0.5689(4) 0.6337(5) 0.0205(19) Uani d . 1
C C48 0.3469(6) 0.5071(4) 0.6446(4) 0.0226(16) Uani d . 1
H H48 0.3306 0.4749 0.6849 0.027 Uiso calc R 1
C C49 0.4303(6) 0.4922(5) 0.5961(5) 0.033(2) Uani d . 1
H H49 0.4724 0.4501 0.6038 0.04 Uiso calc R 1
C C50 0.4518(7) 0.5385(4) 0.5372(5) 0.027(2) Uani d . 1
H H50 0.5081 0.5277 0.5037 0.032 Uiso calc R 1
C C51 0.3940(7) 0.5990(4) 0.5262(5) 0.0261(19) Uani d . 1
H H51 0.4095 0.6303 0.4849 0.031 Uiso calc R 1
C C52 0.3123(7) 0.6156(4) 0.5749(5) 0.0205(18) Uani d . 1
H H52 0.2729 0.6589 0.568 0.025 Uiso calc R 1
C C53 0.0949(7) 0.6534(4) 0.6466(5) 0.0205(19) Uani d . 1
C C54 0.0268(8) 0.6269(5) 0.5854(6) 0.035(2) Uani d . 1
H H54 0.0264 0.5774 0.574 0.042 Uiso calc R 1
C C55 -0.0398(8) 0.6721(5) 0.5416(6) 0.039(2) Uani d . 1
H H55 -0.0845 0.654 0.4986 0.047 Uiso calc R 1
C C56 -0.0428(8) 0.7441(5) 0.5591(6) 0.041(3) Uani d . 1
H H56 -0.0901 0.7753 0.5293 0.049 Uiso calc R 1
C C57 0.0230(9) 0.7689(5) 0.6196(6) 0.044(3) Uani d . 1
H H57 0.0221 0.8182 0.6316 0.052 Uiso calc R 1
C C58 0.0920(9) 0.7240(4) 0.6644(6) 0.037(2) Uani d . 1
H H58 0.1368 0.7424 0.7072 0.044 Uiso calc R 1
C C59 0.2580(7) 0.6421(4) 0.7776(5) 0.023(2) Uani d . 1
C C60 0.3575(7) 0.6742(5) 0.7681(5) 0.031(2) Uani d . 1
H H60 0.3881 0.672 0.7187 0.038 Uiso calc R 1
C C61 0.4130(8) 0.7095(5) 0.8297(7) 0.042(3) Uani d . 1
H H61 0.4817 0.7309 0.8223 0.051 Uiso calc R 1
C C62 0.3696(9) 0.7140(5) 0.9013(6) 0.039(3) Uani d . 1
H H62 0.4073 0.7385 0.9434 0.047 Uiso calc R 1
C C63 0.2720(9) 0.6826(5) 0.9108(5) 0.039(2) Uani d . 1
H H63 0.2418 0.6853 0.9603 0.047 Uiso calc R 1
C C64 0.2153(8) 0.6470(4) 0.8504(5) 0.033(2) Uani d . 1
H H64 0.1468 0.6257 0.8587 0.04 Uiso calc R 1
C C65 -0.1776(6) 0.5413(4) 0.7927(5) 0.0186(18) Uani d . 1
C C66 -0.1689(7) 0.5843(4) 0.7267(5) 0.028(2) Uani d . 1
H H66 -0.0994 0.5921 0.7069 0.033 Uiso calc R 1
C C67 -0.2600(8) 0.6154(5) 0.6903(5) 0.037(2) Uani d . 1
H H67 -0.2536 0.6453 0.6461 0.044 Uiso calc R 1
C C68 -0.3618(8) 0.6029(5) 0.7186(6) 0.036(2) Uani d . 1
H H68 -0.4252 0.6227 0.6922 0.044 Uiso calc R 1
C C69 -0.3716(8) 0.5623(5) 0.7840(7) 0.046(3) Uani d . 1
H H69 -0.4411 0.5556 0.8041 0.055 Uiso calc R 1
C C70 -0.2796(7) 0.5310(4) 0.8209(5) 0.033(2) Uani d . 1
H H70 -0.2865 0.5023 0.8659 0.039 Uiso calc R 1
C C71 -0.1103(6) 0.4132(4) 0.8693(5) 0.0172(17) Uani d . 1
C C72 -0.1423(7) 0.3633(4) 0.8124(5) 0.0245(19) Uani d . 1
H H72 -0.1327 0.3731 0.7589 0.029 Uiso calc R 1
C C73 -0.1874(7) 0.3002(4) 0.8330(5) 0.027(2) Uani d . 1
H H73 -0.2086 0.2664 0.7936 0.033 Uiso calc R 1
C C74 -0.2028(7) 0.2847(4) 0.9099(5) 0.0226(19) Uani d . 1
H H74 -0.2353 0.2409 0.9233 0.027 Uiso calc R 1
C C75 -0.1701(7) 0.3339(4) 0.9681(5) 0.025(2) Uani d . 1
H H75 -0.1791 0.3235 1.0216 0.03 Uiso calc R 1
C C76 -0.1243(7) 0.3980(4) 0.9470(6) 0.022(2) Uani d . 1
H H76 -0.1025 0.4318 0.9862 0.027 Uiso calc R 1
C C77 -0.0179(7) 0.5433(4) 0.9288(4) 0.0181(17) Uani d . 1
C C78 0.0806(7) 0.5235(4) 0.9694(5) 0.028(2) Uani d . 1
H H78 0.1248 0.4877 0.9485 0.034 Uiso calc R 1
C C79 0.1132(7) 0.5551(4) 1.0388(5) 0.026(2) Uani d . 1
H H79 0.1799 0.541 1.0658 0.032 Uiso calc R 1
C C80 0.0505(8) 0.6071(4) 1.0701(5) 0.031(2) Uani d . 1
H H80 0.0741 0.6293 1.1181 0.037 Uiso calc R 1
C C81 -0.0467(8) 0.6268(4) 1.0311(5) 0.031(2) Uani d . 1
H H81 -0.0913 0.6617 1.0532 0.037 Uiso calc R 1
C C82 -0.0800(7) 0.5959(4) 0.9595(5) 0.023(2) Uani d . 1
H H82 -0.1457 0.6111 0.9319 0.028 Uiso calc R 1
C C83 0.1407(7) 0.3413(4) 0.6917(5) 0.026(2) Uani d . 1
C C84 0.1726(6) 0.2670(4) 0.6706(5) 0.0210(18) Uani d . 1
C C85 0.2533(7) 0.2548(4) 0.6198(5) 0.026(2) Uani d . 1
C C86 0.2813(7) 0.1847(4) 0.6036(5) 0.029(2) Uani d . 1
H H86 0.3362 0.1763 0.5682 0.034 Uiso calc R 1
C C87 0.2323(7) 0.1265(4) 0.6371(5) 0.028(2) Uani d . 1
C C88 0.1518(7) 0.1405(4) 0.6877(5) 0.030(2) Uani d . 1
H H88 0.1168 0.1017 0.7112 0.036 Uiso calc R 1
C C89 0.1201(7) 0.2095(4) 0.7054(5) 0.027(2) Uani d . 1
C C90 0.3104(8) 0.3148(5) 0.5811(6) 0.035(2) Uani d . 1
H H90A 0.2656 0.3309 0.5349 0.052 Uiso calc R 1
H H90B 0.3813 0.2983 0.5652 0.052 Uiso calc R 1
H H90C 0.3215 0.3544 0.618 0.052 Uiso calc R 1
C C91 0.2626(7) 0.0513(4) 0.6189(6) 0.039(2) Uani d . 1
H H91A 0.1982 0.0262 0.5958 0.058 Uiso calc R 1
H H91B 0.2895 0.0273 0.6671 0.058 Uiso calc R 1
H H91C 0.3198 0.0514 0.5817 0.058 Uiso calc R 1
C C92 0.0331(8) 0.2227(5) 0.7608(6) 0.036(2) Uani d . 1
H H92A -0.0015 0.1775 0.7732 0.054 Uiso calc R 1
H H92B -0.0219 0.255 0.7365 0.054 Uiso calc R 1
H H92C 0.0658 0.2441 0.809 0.054 Uiso calc R 1
Au Au1 0.40956(2) 0.506823(14) 0.195725(18) 0.02387(8) Uani d . 1
Au Au2 0.09083(2) 0.494836(13) 0.754908(17) 0.02288(8) Uani d . 1
P P1 0.54579(17) 0.51733(10) 0.10953(12) 0.0207(5) Uani d . 1
P P2 0.32074(19) 0.41526(11) 0.25841(14) 0.0216(5) Uani d . 1
P P3 0.18320(17) 0.58916(10) 0.70196(13) 0.0184(5) Uani d . 1
P P4 -0.05466(14) 0.49726(12) 0.83623(10) 0.0181(4) Uani d . 1
S S1 0.46054(19) 0.59383(11) 0.33036(13) 0.0245(5) Uani d . 1
S S2 0.29084(19) 0.62080(10) 0.20475(14) 0.0255(5) Uani d . 1
S S3 0.1950(2) 0.37588(11) 0.77695(14) 0.0265(5) Uani d . 1
S S4 0.05408(19) 0.38847(11) 0.63257(14) 0.0270(5) Uani d . 1

loop_
_atom_site_aniso_label
_atom_site_aniso_U_11
_atom_site_aniso_U_22
_atom_site_aniso_U_33
_atom_site_aniso_U_12
_atom_site_aniso_U_13
_atom_site_aniso_U_23
C1 0.022(5) 0.028(4) 0.020(5) 0.009(3) 0.003(4) -0.002(3)
C2 0.019(4) 0.044(5) 0.020(4) 0.010(5) 0.000(3) -0.001(5)
C3 0.018(5) 0.050(5) 0.028(5) -0.003(4) -0.004(4) -0.002(4)
C4 0.035(6) 0.047(6) 0.035(6) 0.012(5) -0.013(5) -0.017(5)
C5 0.041(7) 0.027(5) 0.066(8) -0.004(4) -0.002(6) 0.003(5)
C6 0.025(6) 0.039(5) 0.065(8) -0.006(4) -0.005(5) 0.016(5)
C7 0.018(4) 0.021(4) 0.018(4) -0.004(3) 0.005(3) -0.008(3)
C8 0.022(5) 0.029(4) 0.034(6) 0.000(4) -0.006(4) -0.010(4)
C9 0.022(5) 0.035(5) 0.045(6) 0.005(4) 0.002(5) -0.013(4)
C10 0.034(6) 0.040(5) 0.025(5) -0.007(4) 0.006(4) -0.015(4)
C11 0.027(5) 0.039(5) 0.033(5) -0.001(4) -0.005(4) -0.009(4)
C12 0.015(4) 0.029(4) 0.029(4) -0.002(4) -0.003(3) -0.011(4)
C13 0.009(4) 0.018(4) 0.032(5) -0.003(3) 0.003(4) 0.002(3)
C14 0.031(5) 0.032(5) 0.025(5) -0.009(4) 0.004(4) -0.012(4)
C15 0.036(6) 0.042(5) 0.035(6) -0.022(4) 0.011(5) -0.014(4)
C16 0.025(6) 0.032(5) 0.059(8) -0.009(4) 0.012(5) -0.004(5)
C17 0.026(5) 0.033(5) 0.035(6) -0.005(4) 0.005(4) 0.004(4)
C18 0.022(5) 0.026(4) 0.026(5) -0.002(4) 0.000(4) 0.000(4)
C19 0.025(5) 0.016(4) 0.022(5) 0.002(3) -0.007(4) -0.004(3)
C20 0.036(6) 0.025(4) 0.035(6) 0.006(4) -0.002(5) -0.005(4)
C21 0.053(7) 0.037(5) 0.031(6) 0.016(5) 0.000(5) -0.009(4)
C22 0.034(6) 0.027(5) 0.057(8) 0.007(4) -0.018(5) -0.014(5)
C23 0.027(6) 0.023(5) 0.076(9) 0.000(4) -0.008(6) -0.009(5)
C24 0.035(6) 0.029(4) 0.035(6) -0.005(4) -0.013(5) 0.001(4)
C25 0.014(5) 0.021(4) 0.037(6) 0.007(3) -0.007(4) 0.000(4)
C26 0.035(6) 0.030(5) 0.051(7) -0.003(4) -0.002(5) 0.007(4)
C27 0.048(7) 0.030(5) 0.042(7) 0.010(5) -0.012(5) 0.007(4)
C28 0.049(7) 0.036(5) 0.052(7) 0.017(5) -0.016(6) -0.003(5)
C29 0.055(8) 0.063(7) 0.091(11) -0.018(6) -0.049(8) 0.018(7)
C30 0.053(8) 0.040(6) 0.091(10) -0.012(5) -0.024(7) 0.016(6)
C31 0.025(5) 0.015(4) 0.021(5) 0.001(3) 0.007(4) 0.000(3)
C32 0.023(5) 0.024(4) 0.021(5) 0.002(3) -0.003(4) 0.005(3)
C33 0.038(6) 0.026(4) 0.017(5) 0.002(4) 0.001(4) -0.001(3)
C34 0.036(6) 0.031(5) 0.036(6) -0.008(4) 0.017(5) -0.010(4)
C35 0.025(5) 0.031(5) 0.039(6) -0.004(4) -0.002(4) -0.002(4)
C36 0.033(6) 0.025(4) 0.025(5) 0.001(4) 0.004(4) 0.000(4)
C37 0.020(5) 0.023(4) 0.028(5) -0.006(3) -0.001(4) 0.000(4)
C38 0.015(4) 0.018(4) 0.023(5) 0.005(3) -0.009(4) -0.001(3)
C39 0.025(5) 0.029(4) 0.025(5) 0.006(4) -0.010(4) -0.002(4)
C40 0.027(5) 0.034(5) 0.032(6) 0.005(4) 0.000(4) -0.008(4)
C41 0.031(6) 0.033(5) 0.031(6) 0.010(4) -0.012(4) -0.016(4)
C42 0.024(5) 0.020(4) 0.051(7) 0.001(4) -0.017(5) -0.003(4)
C43 0.023(5) 0.029(4) 0.022(5) 0.000(4) -0.015(4) 0.000(4)
C44 0.021(5) 0.030(4) 0.033(6) 0.000(4) -0.003(4) 0.001(4)
C45 0.037(6) 0.031(5) 0.084(9) 0.013(4) -0.026(6) -0.028(5)
C46 0.037(6) 0.037(5) 0.033(6) -0.012(4) -0.003(5) 0.004(4)
C47 0.016(5) 0.024(4) 0.021(5) -0.007(3) 0.003(4) -0.005(3)
C48 0.025(4) 0.020(4) 0.023(4) 0.000(4) 0.005(3) 0.005(4)
C49 0.021(4) 0.041(5) 0.038(5) 0.007(4) 0.006(4) 0.009(5)
C50 0.019(5) 0.029(4) 0.032(6) 0.000(4) 0.003(4) 0.004(4)
C51 0.022(5) 0.033(4) 0.024(5) -0.009(4) 0.002(4) 0.002(4)
C52 0.024(5) 0.019(4) 0.018(5) -0.003(3) -0.003(4) -0.003(3)
C53 0.017(5) 0.022(4) 0.024(5) -0.001(3) 0.006(4) 0.002(3)
C54 0.028(6) 0.035(5) 0.042(6) -0.003(4) 0.003(5) 0.001(4)
C55 0.029(6) 0.058(6) 0.031(6) 0.002(5) 0.007(5) 0.006(5)
C56 0.035(6) 0.053(6) 0.035(6) 0.015(5) 0.003(5) 0.023(5)
C57 0.055(7) 0.036(5) 0.037(6) 0.011(5) -0.014(5) -0.006(4)
C58 0.053(7) 0.027(5) 0.030(6) 0.002(4) -0.005(5) 0.003(4)
C59 0.033(6) 0.010(3) 0.026(5) 0.004(3) 0.009(4) 0.002(3)
C60 0.025(5) 0.041(5) 0.028(5) 0.004(4) 0.000(4) -0.007(4)
C61 0.013(5) 0.048(6) 0.065(8) 0.000(4) -0.007(5) -0.015(5)
C62 0.051(7) 0.030(5) 0.033(6) 0.008(5) -0.012(5) -0.007(4)
C63 0.067(8) 0.035(5) 0.014(5) -0.013(5) -0.004(5) -0.005(4)
C64 0.052(7) 0.023(4) 0.024(5) -0.008(4) 0.000(5) -0.006(4)
C65 0.009(4) 0.020(4) 0.026(5) -0.008(3) 0.000(3) -0.005(3)
C66 0.018(5) 0.033(4) 0.032(5) 0.000(4) 0.008(4) 0.004(4)
C67 0.044(6) 0.037(5) 0.030(6) 0.010(4) 0.004(5) 0.012(4)
C68 0.022(5) 0.048(6) 0.037(6) 0.002(4) -0.010(5) 0.012(5)
C69 0.025(6) 0.051(6) 0.061(8) 0.010(5) 0.002(5) 0.010(5)
C70 0.035(6) 0.037(5) 0.027(5) -0.001(4) 0.004(4) 0.001(4)
C71 0.019(4) 0.019(4) 0.014(4) 0.005(3) -0.002(3) 0.002(3)
C72 0.026(5) 0.028(4) 0.020(5) -0.003(4) 0.002(4) 0.001(3)
C73 0.028(5) 0.023(4) 0.031(6) 0.001(4) 0.002(4) -0.006(4)
C74 0.022(5) 0.020(4) 0.026(5) -0.003(3) 0.002(4) 0.004(3)
C75 0.031(5) 0.029(4) 0.016(5) -0.002(4) 0.000(4) 0.002(4)
C76 0.022(5) 0.019(4) 0.026(5) 0.005(3) 0.005(4) -0.002(4)
C77 0.024(5) 0.020(4) 0.010(4) -0.002(3) 0.002(4) 0.004(3)
C78 0.019(5) 0.025(4) 0.041(6) 0.003(3) 0.004(4) -0.005(4)
C79 0.020(5) 0.036(5) 0.023(5) 0.001(4) -0.003(4) -0.007(4)
C80 0.038(6) 0.034(5) 0.021(5) -0.010(4) 0.005(4) -0.006(4)
C81 0.033(6) 0.029(4) 0.032(6) 0.005(4) 0.008(4) -0.003(4)
C82 0.024(5) 0.027(4) 0.020(5) 0.000(4) 0.004(4) 0.000(4)
C83 0.018(5) 0.029(4) 0.031(6) -0.004(3) 0.007(4) 0.001(4)
C84 0.012(4) 0.023(4) 0.028(5) 0.002(3) -0.003(4) -0.003(3)
C85 0.023(5) 0.020(4) 0.035(5) -0.001(3) -0.005(4) -0.002(4)
C86 0.017(5) 0.034(5) 0.034(6) 0.003(4) -0.005(4) -0.009(4)
C87 0.016(5) 0.024(4) 0.042(6) 0.001(3) -0.010(4) -0.005(4)
C88 0.032(6) 0.022(4) 0.034(6) 0.003(4) -0.008(4) 0.006(4)
C89 0.027(5) 0.029(4) 0.025(5) -0.008(4) -0.007(4) 0.000(4)
C90 0.032(6) 0.035(5) 0.038(6) 0.004(4) 0.005(5) 0.006(4)
C91 0.024(5) 0.021(4) 0.070(8) 0.000(4) -0.005(5) -0.011(4)
C92 0.039(6) 0.028(5) 0.041(6) -0.008(4) 0.011(5) 0.001(4)
Au1 0.02401(17) 0.02290(16) 0.02517(17) -0.00147(14) 0.00511(13) -0.00087(15)
Au2 0.02475(17) 0.02023(15) 0.02442(17) -0.00101(14) 0.00715(13) -0.00076(14)
P1 0.0180(11) 0.0210(11) 0.0233(11) -0.0001(8) 0.0029(9) -0.0029(8)
P2 0.0211(13) 0.0207(10) 0.0229(13) 0.0002(9) 0.0003(10) -0.0016(9)
P3 0.0185(12) 0.0184(10) 0.0186(12) 0.0003(8) 0.0037(9) -0.0012(8)
P4 0.0178(9) 0.0183(9) 0.0180(9) 0.0000(10) -0.0011(7) -0.0007(10)
S1 0.0253(13) 0.0277(11) 0.0201(12) 0.0043(9) -0.0005(10) 0.0005(9)
S2 0.0273(13) 0.0212(10) 0.0265(13) 0.0074(9) -0.0084(10) -0.0019(9)
S3 0.0305(14) 0.0192(10) 0.0286(14) 0.0043(9) -0.0068(11) 0.0004(9)
S4 0.0245(13) 0.0278(11) 0.0285(13) 0.0005(9) 0.0011(10) 0.0032(9)

loop_
_atom_type_symbol
_atom_type_description
_atom_type_scat_dispersion_real
_atom_type_scat_dispersion_imag
_atom_type_scat_source
C C 0.0033 0.0016 'International Tables Vol C Tables 4.2.6.8 and 6.1.1.4'
H H 0 0 'International Tables Vol C Tables 4.2.6.8 and 6.1.1.4'
Au Au -2.0133 8.8022 'International Tables Vol C Tables 4.2.6.8 and 6.1.1.4'
P P 0.1023 0.0942 'International Tables Vol C Tables 4.2.6.8 and 6.1.1.4'
S S 0.1246 0.1234 'International Tables Vol C Tables 4.2.6.8 and 6.1.1.4'

loop_
_geom_angle_atom_site_label_1
_geom_angle_atom_site_label_2
_geom_angle_atom_site_label_3
_geom_angle
_geom_angle_publ_flag
C6 C1 C2 118.4(8) ?
C6 C1 P1 119.1(7) ?
C2 C1 P1 122.3(6) ?
C3 C2 C1 120.6(9) ?
C3 C2 H2 119.7 ?
C1 C2 H2 119.7 ?
C4 C3 C2 119.1(9) ?
C4 C3 H3 120.4 ?
C2 C3 H3 120.4 ?
C5 C4 C3 119.8(9) ?
C5 C4 H4 120.1 ?
C3 C4 H4 120.1 ?
C4 C5 C6 121.2(9) ?
C4 C5 H5 119.4 ?
C6 C5 H5 119.4 ?
C1 C6 C5 120.7(9) ?
C1 C6 H6 119.6 ?
C5 C6 H6 119.6 ?
C8 C7 C12 119.4(7) ?
C8 C7 P1 123.1(7) ?
C12 C7 P1 117.5(5) ?
C7 C8 C9 121.3(8) ?
C7 C8 H8 119.4 ?
C9 C8 H8 119.4 ?
C10 C9 C8 119.3(8) ?
C10 C9 H9 120.4 ?
C8 C9 H9 120.4 ?
C9 C10 C11 120.0(9) ?
C9 C10 H10 120 ?
C11 C10 H10 120 ?
C12 C11 C10 120.6(9) ?
C12 C11 H11 119.7 ?
C10 C11 H11 119.7 ?
C11 C12 C7 119.4(8) ?
C11 C12 H12 120.3 ?
C7 C12 H12 120.3 ?
C14 C13 C18 119.3(7) ?
C14 C13 P1 117.1(7) ?
C18 C13 P1 123.4(6) ?
C13 C14 C15 120.3(8) ?
C13 C14 H14 119.8 ?
C15 C14 H14 119.8 ?
C16 C15 C14 120.7(9) ?
C16 C15 H15 119.7 ?
C14 C15 H15 119.7 ?
C15 C16 C17 119.5(8) ?
C15 C16 H16 120.3 ?
C17 C16 H16 120.3 ?
C16 C17 C18 120.0(9) ?
C16 C17 H17 120 ?
C18 C17 H17 120 ?
C17 C18 C13 120.2(8) ?
C17 C18 H18 119.9 ?
C13 C18 H18 119.9 ?
C20 C19 C24 118.0(8) ?
C20 C19 P2 118.7(6) ?
C24 C19 P2 122.7(7) ?
C21 C20 C19 120.1(9) ?
C21 C20 H20 120 ?
C19 C20 H20 120 ?
C22 C21 C20 121.8(10) ?
C22 C21 H21 119.1 ?
C20 C21 H21 119.1 ?
C21 C22 C23 119.0(9) ?
C21 C22 H22 120.5 ?
C23 C22 H22 120.5 ?
C24 C23 C22 119.8(9) ?
C24 C23 H23 120.1 ?
C22 C23 H23 120.1 ?
C23 C24 C19 121.2(9) ?
C23 C24 H24 119.4 ?
C19 C24 H24 119.4 ?
C26 C25 C30 117.5(9) ?
C26 C25 P2 124.7(7) ?
C30 C25 P2 117.8(7) ?
C25 C26 C27 120.9(9) ?
C25 C26 H26 119.6 ?
C27 C26 H26 119.6 ?
C28 C27 C26 120.3(9) ?
C28 C27 H27 119.9 ?
C26 C27 H27 119.9 ?
C29 C28 C27 119.4(10) ?
C29 C28 H28 120.3 ?
C27 C28 H28 120.3 ?
C28 C29 C30 120.9(11) ?
C28 C29 H29 119.6 ?
C30 C29 H29 119.6 ?
C25 C30 C29 120.9(10) ?
C25 C30 H30 119.5 ?
C29 C30 H30 119.5 ?
C32 C31 C36 118.3(8) ?
C32 C31 P2 122.6(7) ?
C36 C31 P2 119.1(6) ?
C31 C32 C33 121.4(8) ?
C31 C32 H32 119.3 ?
C33 C32 H32 119.3 ?
C34 C33 C32 119.2(8) ?
C34 C33 H33 120.4 ?
C32 C33 H33 120.4 ?
C33 C34 C35 120.5(8) ?
C33 C34 H34 119.8 ?
C35 C34 H34 119.8 ?
C36 C35 C34 119.2(9) ?
C36 C35 H35 120.4 ?
C34 C35 H35 120.4 ?
C35 C36 C31 121.3(8) ?
C35 C36 H36 119.4 ?
C31 C36 H36 119.4 ?
C38 C37 S1 120.6(7) ?
C38 C37 S2 118.1(6) ?
S1 C37 S2 121.2(5) y
C39 C38 C43 121.1(7) ?
C39 C38 C37 120.0(7) ?
C43 C38 C37 118.8(7) ?
C38 C39 C40 118.4(8) ?
C38 C39 C44 121.8(7) ?
C40 C39 C44 119.8(8) ?
C41 C40 C39 122.4(9) ?
C41 C40 H40 118.8 ?
C39 C40 H40 118.8 ?
C40 C41 C42 117.5(8) ?
C40 C41 C45 122.7(9) ?
C42 C41 C45 119.8(9) ?
C41 C42 C43 123.4(8) ?
C41 C42 H42 118.3 ?
C43 C42 H42 118.3 ?
C42 C43 C38 117.3(8) ?
C42 C43 C46 120.6(8) ?
C38 C43 C46 122.1(7) ?
C39 C44 H44A 109.5 ?
C39 C44 H44B 109.5 ?
H44A C44 H44B 109.5 ?
C39 C44 H44C 109.5 ?
H44A C44 H44C 109.5 ?
H44B C44 H44C 109.5 ?
C41 C45 H45A 109.5 ?
C41 C45 H45B 109.5 ?
H45A C45 H45B 109.5 ?
C41 C45 H45C 109.5 ?
H45A C45 H45C 109.5 ?
H45B C45 H45C 109.5 ?
C43 C46 H46A 109.5 ?
C43 C46 H46B 109.5 ?
H46A C46 H46B 109.5 ?
C43 C46 H46C 109.5 ?
H46A C46 H46C 109.5 ?
H46B C46 H46C 109.5 ?
C48 C47 C52 120.0(7) ?
C48 C47 P3 118.2(6) ?
C52 C47 P3 121.7(6) ?
C47 C48 C49 119.4(8) ?
C47 C48 H48 120.3 ?
C49 C48 H48 120.3 ?
C50 C49 C48 119.9(8) ?
C50 C49 H49 120.1 ?
C48 C49 H49 120.1 ?
C51 C50 C49 120.9(8) ?
C51 C50 H50 119.6 ?
C49 C50 H50 119.6 ?
C50 C51 C52 120.2(8) ?
C50 C51 H51 119.9 ?
C52 C51 H51 119.9 ?
C47 C52 C51 119.7(8) ?
C47 C52 H52 120.2 ?
C51 C52 H52 120.2 ?
C58 C53 C54 119.7(8) ?
C58 C53 P3 123.1(7) ?
C54 C53 P3 117.1(6) ?
C55 C54 C53 119.9(9) ?
C55 C54 H54 120.1 ?
C53 C54 H54 120.1 ?
C54 C55 C56 120.7(10) ?
C54 C55 H55 119.7 ?
C56 C55 H55 119.7 ?
C57 C56 C55 118.7(9) ?
C57 C56 H56 120.7 ?
C55 C56 H56 120.7 ?
C56 C57 C58 121.5(9) ?
C56 C57 H57 119.2 ?
C58 C57 H57 119.2 ?
C53 C58 C57 119.5(9) ?
C53 C58 H58 120.3 ?
C57 C58 H58 120.3 ?
C60 C59 C64 118.0(9) ?
C60 C59 P3 123.9(7) ?
C64 C59 P3 118.0(7) ?
C59 C60 C61 120.8(9) ?
C59 C60 H60 119.6 ?
C61 C60 H60 119.6 ?
C62 C61 C60 120.6(9) ?
C62 C61 H61 119.7 ?
C60 C61 H61 119.7 ?
C63 C62 C61 118.7(9) ?
C63 C62 H62 120.6 ?
C61 C62 H62 120.6 ?
C62 C63 C64 121.8(9) ?
C62 C63 H63 119.1 ?
C64 C63 H63 119.1 ?
C63 C64 C59 120.1(9) ?
C63 C64 H64 119.9 ?
C59 C64 H64 119.9 ?
C70 C65 C66 118.9(8) ?
C70 C65 P4 122.2(7) ?
C66 C65 P4 118.9(6) ?
C67 C66 C65 120.4(8) ?
C67 C66 H66 119.8 ?
C65 C66 H66 119.8 ?
C66 C67 C68 119.6(8) ?
C66 C67 H67 120.2 ?
C68 C67 H67 120.2 ?
C69 C68 C67 120.7(9) ?
C69 C68 H68 119.6 ?
C67 C68 H68 119.6 ?
C68 C69 C70 119.7(9) ?
C68 C69 H69 120.1 ?
C70 C69 H69 120.1 ?
C65 C70 C69 120.6(9) ?
C65 C70 H70 119.7 ?
C69 C70 H70 119.7 ?
C76 C71 C72 119.2(7) ?
C76 C71 P4 123.4(6) ?
C72 C71 P4 117.4(6) ?
C73 C72 C71 120.3(8) ?
C73 C72 H72 119.9 ?
C71 C72 H72 119.9 ?
C72 C73 C74 121.1(8) ?
C72 C73 H73 119.4 ?
C74 C73 H73 119.4 ?
C73 C74 C75 119.5(7) ?
C73 C74 H74 120.2 ?
C75 C74 H74 120.2 ?
C76 C75 C74 119.3(8) ?
C76 C75 H75 120.4 ?
C74 C75 H75 120.4 ?
C71 C76 C75 120.6(8) ?
C71 C76 H76 119.7 ?
C75 C76 H76 119.7 ?
C82 C77 C78 118.9(8) ?
C82 C77 P4 124.0(7) ?
C78 C77 P4 117.1(6) ?
C79 C78 C77 120.5(7) ?
C79 C78 H78 119.8 ?
C77 C78 H78 119.8 ?
C78 C79 C80 120.7(8) ?
C78 C79 H79 119.6 ?
C80 C79 H79 119.6 ?
C79 C80 C81 119.4(8) ?
C79 C80 H80 120.3 ?
C81 C80 H80 120.3 ?
C80 C81 C82 120.4(8) ?
C80 C81 H81 119.8 ?
C82 C81 H81 119.8 ?
C77 C82 C81 120.0(8) ?
C77 C82 H82 120 ?
C81 C82 H82 120 ?
C84 C83 S4 120.9(7) ?
C84 C83 S3 118.1(6) ?
S4 C83 S3 121.0(5) y
C85 C84 C89 120.4(7) ?
C85 C84 C83 121.1(7) ?
C89 C84 C83 118.5(7) ?
C84 C85 C86 118.6(8) ?
C84 C85 C90 121.8(7) ?
C86 C85 C90 119.5(8) ?
C87 C86 C85 122.8(8) ?
C87 C86 H86 118.6 ?
C85 C86 H86 118.6 ?
C88 C87 C86 117.2(7) ?
C88 C87 C91 120.5(8) ?
C86 C87 C91 122.3(8) ?
C87 C88 C89 122.3(8) ?
C87 C88 H88 118.8 ?
C89 C88 H88 118.8 ?
C88 C89 C84 118.7(8) ?
C88 C89 C92 120.8(8) ?
C84 C89 C92 120.5(7) ?
C85 C90 H90A 109.5 ?
C85 C90 H90B 109.5 ?
H90A C90 H90B 109.5 ?
C85 C90 H90C 109.5 ?
H90A C90 H90C 109.5 ?
H90B C90 H90C 109.5 ?
C87 C91 H91A 109.5 ?
C87 C91 H91B 109.5 ?
H91A C91 H91B 109.5 ?
C87 C91 H91C 109.5 ?
H91A C91 H91C 109.5 ?
H91B C91 H91C 109.5 ?
C89 C92 H92A 109.5 ?
C89 C92 H92B 109.5 ?
H92A C92 H92B 109.5 ?
C89 C92 H92C 109.5 ?
H92A C92 H92C 109.5 ?
H92B C92 H92C 109.5 ?
P1 Au1 P2 137.40(7) y
P1 Au1 S2 113.57(7) y
P2 Au1 S2 107.36(8) y
P1 Au1 S1 109.74(7) y
P2 Au1 S1 97.69(7) y
S2 Au1 S1 64.78(7) y
P3 Au2 P4 129.10(8) y
P3 Au2 S3 117.81(8) y
P4 Au2 S3 108.63(8) y
P3 Au2 S4 107.42(7) y
P4 Au2 S4 110.81(7) y
S3 Au2 S4 64.05(7) y
C7 P1 C13 103.9(4) ?
C7 P1 C1 104.7(4) ?
C13 P1 C1 103.8(4) ?
C7 P1 Au1 112.6(2) ?
C13 P1 Au1 117.5(3) ?
C1 P1 Au1 113.1(3) ?
C19 P2 C31 100.7(4) ?
C19 P2 C25 110.1(4) ?
C31 P2 C25 101.7(4) ?
C19 P2 Au1 113.4(3) ?
C31 P2 Au1 118.1(2) ?
C25 P2 Au1 111.8(3) ?
C59 P3 C47 102.9(4) ?
C59 P3 C53 104.9(4) ?
C47 P3 C53 102.8(4) ?
C59 P3 Au2 111.9(3) ?
C47 P3 Au2 118.2(3) ?
C53 P3 Au2 114.6(3) ?
C71 P4 C65 101.6(3) ?
C71 P4 C77 102.5(3) ?
C65 P4 C77 106.6(4) ?
C71 P4 Au2 119.0(3) ?
C65 P4 Au2 114.0(3) ?
C77 P4 Au2 111.8(3) ?
C37 S1 Au1 83.0(3) y
C37 S2 Au1 90.9(3) y
C83 S3 Au2 92.6(3) y
C83 S4 Au2 82.4(3) y

loop_
_geom_bond_atom_site_label_1
_geom_bond_atom_site_label_2
_geom_bond_distance
_geom_bond_publ_flag
C1 C6 1.365(11) ?
C1 C2 1.403(11) ?
C1 P1 1.828(8) ?
C2 C3 1.400(11) ?
C2 H2 0.95 ?
C3 C4 1.380(13) ?
C3 H3 0.95 ?
C4 C5 1.365(13) ?
C4 H4 0.95 ?
C5 C6 1.380(13) ?
C5 H5 0.95 ?
C6 H6 0.95 ?
C7 C8 1.374(10) ?
C7 C12 1.403(10) ?
C7 P1 1.822(8) ?
C8 C9 1.393(12) ?
C8 H8 0.95 ?
C9 C10 1.376(13) ?
C9 H9 0.95 ?
C10 C11 1.393(12) ?
C10 H10 0.95 ?
C11 C12 1.383(11) ?
C11 H11 0.95 ?
C12 H12 0.95 ?
C13 C14 1.381(11) ?
C13 C18 1.391(11) ?
C13 P1 1.826(8) ?
C14 C15 1.383(12) ?
C14 H14 0.95 ?
C15 C16 1.379(13) ?
C15 H15 0.95 ?
C16 C17 1.386(13) ?
C16 H16 0.95 ?
C17 C18 1.390(11) ?
C17 H17 0.95 ?
C18 H18 0.95 ?
C19 C20 1.394(12) ?
C19 C24 1.401(12) ?
C19 P2 1.823(9) ?
C20 C21 1.383(13) ?
C20 H20 0.95 ?
C21 C22 1.372(14) ?
C21 H21 0.95 ?
C22 C23 1.388(14) ?
C22 H22 0.95 ?
C23 C24 1.387(13) ?
C23 H23 0.95 ?
C24 H24 0.95 ?
C25 C26 1.379(12) ?
C25 C30 1.380(14) ?
C25 P2 1.832(8) ?
C26 C27 1.394(13) ?
C26 H26 0.95 ?
C27 C28 1.359(14) ?
C27 H27 0.95 ?
C28 C29 1.355(15) ?
C28 H28 0.95 ?
C29 C30 1.382(15) ?
C29 H29 0.95 ?
C30 H30 0.95 ?
C31 C32 1.379(11) ?
C31 C36 1.394(12) ?
C31 P2 1.826(8) ?
C32 C33 1.389(11) ?
C32 H32 0.95 ?
C33 C34 1.379(12) ?
C33 H33 0.95 ?
C34 C35 1.392(12) ?
C34 H34 0.95 ?
C35 C36 1.378(11) ?
C35 H35 0.95 ?
C36 H36 0.95 ?
C37 C38 1.497(11) ?
C37 S1 1.666(9) y
C37 S2 1.703(9) y
C38 C39 1.376(12) ?
C38 C43 1.409(11) ?
C39 C40 1.409(11) ?
C39 C44 1.506(11) ?
C40 C41 1.369(12) ?
C40 H40 0.95 ?
C41 C42 1.375(13) ?
C41 C45 1.514(11) ?
C42 C43 1.392(12) ?
C42 H42 0.95 ?
C43 C46 1.502(12) ?
C44 H44A 0.98 ?
C44 H44B 0.98 ?
C44 H44C 0.98 ?
C45 H45A 0.98 ?
C45 H45B 0.98 ?
C45 H45C 0.98 ?
C46 H46A 0.98 ?
C46 H46B 0.98 ?
C46 H46C 0.98 ?
C47 C48 1.372(11) ?
C47 C52 1.384(11) ?
C47 P3 1.839(8) ?
C48 C49 1.391(10) ?
C48 H48 0.95 ?
C49 C50 1.371(12) ?
C49 H49 0.95 ?
C50 C51 1.346(11) ?
C50 H50 0.95 ?
C51 C52 1.384(11) ?
C51 H51 0.95 ?
C52 H52 0.95 ?
C53 C58 1.363(11) ?
C53 C54 1.388(13) ?
C53 P3 1.843(9) ?
C54 C55 1.368(13) ?
C54 H54 0.95 ?
C55 C56 1.388(13) ?
C55 H55 0.95 ?
C56 C57 1.352(14) ?
C56 H56 0.95 ?
C57 C58 1.390(13) ?
C57 H57 0.95 ?
C58 H58 0.95 ?
C59 C60 1.382(12) ?
C59 C64 1.388(12) ?
C59 P3 1.831(9) ?
C60 C61 1.387(13) ?
C60 H60 0.95 ?
C61 C62 1.373(14) ?
C61 H61 0.95 ?
C62 C63 1.355(14) ?
C62 H62 0.95 ?
C63 C64 1.381(12) ?
C63 H63 0.95 ?
C64 H64 0.95 ?
C65 C70 1.386(11) ?
C65 C66 1.401(11) ?
C65 P4 1.834(8) ?
C66 C67 1.373(12) ?
C66 H66 0.95 ?
C67 C68 1.391(13) ?
C67 H67 0.95 ?
C68 C69 1.368(13) ?
C68 H68 0.95 ?
C69 C70 1.387(13) ?
C69 H69 0.95 ?
C70 H70 0.95 ?
C71 C76 1.384(12) ?
C71 C72 1.390(11) ?
C71 P4 1.828(8) ?
C72 C73 1.367(11) ?
C72 H72 0.95 ?
C73 C74 1.374(12) ?
C73 H73 0.95 ?
C74 C75 1.399(11) ?
C74 H74 0.95 ?
C75 C76 1.389(11) ?
C75 H75 0.95 ?
C76 H76 0.95 ?
C77 C82 1.375(11) ?
C77 C78 1.403(11) ?
C77 P4 1.836(8) ?
C78 C79 1.364(11) ?
C78 H78 0.95 ?
C79 C80 1.376(11) ?
C79 H79 0.95 ?
C80 C81 1.378(13) ?
C80 H80 0.95 ?
C81 C82 1.393(12) ?
C81 H81 0.95 ?
C82 H82 0.95 ?
C83 C84 1.501(11) ?
C83 S4 1.673(9) y
C83 S3 1.693(10) y
C84 C85 1.383(11) ?
C84 C89 1.410(11) ?
C85 C86 1.395(11) ?
C85 C90 1.507(12) ?
C86 C87 1.391(12) ?
C86 H86 0.95 ?
C87 C88 1.384(12) ?
C87 C91 1.500(11) ?
C88 C89 1.394(11) ?
C88 H88 0.95 ?
C89 C92 1.498(12) ?
C90 H90A 0.98 ?
C90 H90B 0.98 ?
C90 H90C 0.98 ?
C91 H91A 0.98 ?
C91 H91B 0.98 ?
C91 H91C 0.98 ?
C92 H92A 0.98 ?
C92 H92B 0.98 ?
C92 H92C 0.98 ?
Au1 P1 2.314(2) y
Au1 P2 2.338(2) y
Au1 S2 2.602(2) y
Au1 S1 2.862(2) y
Au2 P3 2.323(2) y
Au2 P4 2.340(2) y
Au2 S3 2.592(2) y
Au2 S4 2.910(2) y

loop_
_geom_torsion_atom_site_label_1
_geom_torsion_atom_site_label_2
_geom_torsion_atom_site_label_3
_geom_torsion_atom_site_label_4
_geom_torsion
C6 C1 C2 C3 -2.6(12)
P1 C1 C2 C3 -177.2(6)
C1 C2 C3 C4 1.5(13)
C2 C3 C4 C5 0.6(14)
C3 C4 C5 C6 -1.7(16)
C2 C1 C6 C5 1.6(15)
P1 C1 C6 C5 176.4(8)
C4 C5 C6 C1 0.5(17)
C12 C7 C8 C9 0.3(12)
P1 C7 C8 C9 -178.7(7)
C7 C8 C9 C10 1.3(14)
C8 C9 C10 C11 -2.4(14)
C9 C10 C11 C12 2.0(13)
C10 C11 C12 C7 -0.3(13)
C8 C7 C12 C11 -0.8(12)
P1 C7 C12 C11 178.3(6)
C18 C13 C14 C15 1.6(13)
P1 C13 C14 C15 176.5(7)
C13 C14 C15 C16 -0.5(15)
C14 C15 C16 C17 0.8(15)
C15 C16 C17 C18 -2.1(14)
C16 C17 C18 C13 3.2(13)
C14 C13 C18 C17 -3.0(12)
P1 C13 C18 C17 -177.5(7)
C24 C19 C20 C21 0.4(12)
P2 C19 C20 C21 -170.5(7)
C19 C20 C21 C22 -1.4(13)
C20 C21 C22 C23 0.2(14)
C21 C22 C23 C24 2.0(14)
C22 C23 C24 C19 -3.0(14)
C20 C19 C24 C23 1.8(13)
P2 C19 C24 C23 172.3(7)
C30 C25 C26 C27 3.8(15)
P2 C25 C26 C27 -173.7(8)
C25 C26 C27 C28 -2.2(16)
C26 C27 C28 C29 0.8(17)
C27 C28 C29 C30 -1(2)
C26 C25 C30 C29 -4.0(18)
P2 C25 C30 C29 173.6(11)
C28 C29 C30 C25 3(2)
C36 C31 C32 C33 2.6(11)
P2 C31 C32 C33 -179.3(6)
C31 C32 C33 C34 1.0(12)
C32 C33 C34 C35 -3.3(12)
C33 C34 C35 C36 2.1(12)
C34 C35 C36 C31 1.6(12)
C32 C31 C36 C35 -3.9(11)
P2 C31 C36 C35 178.0(6)
S1 C37 C38 C39 -101.3(9)
S2 C37 C38 C39 81.1(9)
S1 C37 C38 C43 81.8(9)
S2 C37 C38 C43 -95.8(8)
C43 C38 C39 C40 -1.8(13)
C37 C38 C39 C40 -178.6(8)
C43 C38 C39 C44 178.0(8)
C37 C38 C39 C44 1.2(12)
C38 C39 C40 C41 2.4(13)
C44 C39 C40 C41 -177.3(8)
C39 C40 C41 C42 -1.3(14)
C39 C40 C41 C45 176.8(9)
C40 C41 C42 C43 -0.5(14)
C45 C41 C42 C43 -178.6(8)
C41 C42 C43 C38 1.0(13)
C41 C42 C43 C46 178.6(9)
C39 C38 C43 C42 0.1(12)
C37 C38 C43 C42 177.0(8)
C39 C38 C43 C46 -177.4(8)
C37 C38 C43 C46 -0.6(12)
C52 C47 C48 C49 0.0(12)
P3 C47 C48 C49 -176.9(6)
C47 C48 C49 C50 -1.2(13)
C48 C49 C50 C51 1.0(14)
C49 C50 C51 C52 0.5(13)
C48 C47 C52 C51 1.5(12)
P3 C47 C52 C51 178.2(6)
C50 C51 C52 C47 -1.7(12)
C58 C53 C54 C55 2.5(14)
P3 C53 C54 C55 -179.3(7)
C53 C54 C55 C56 -2.1(14)
C54 C55 C56 C57 1.2(15)
C55 C56 C57 C58 -0.7(16)
C54 C53 C58 C57 -1.9(14)
P3 C53 C58 C57 180.0(8)
C56 C57 C58 C53 1.0(16)
C64 C59 C60 C61 0.6(13)
P3 C59 C60 C61 -175.6(7)
C59 C60 C61 C62 -0.7(14)
C60 C61 C62 C63 0.6(14)
C61 C62 C63 C64 -0.4(15)
C62 C63 C64 C59 0.3(15)
C60 C59 C64 C63 -0.4(13)
P3 C59 C64 C63 176.1(7)
C70 C65 C66 C67 -0.5(12)
P4 C65 C66 C67 176.9(7)
C65 C66 C67 C68 -1.1(14)
C66 C67 C68 C69 2.6(15)
C67 C68 C69 C70 -2.5(16)
C66 C65 C70 C69 0.6(13)
P4 C65 C70 C69 -176.7(7)
C68 C69 C70 C65 0.9(15)
C76 C71 C72 C73 0.2(12)
P4 C71 C72 C73 -178.1(6)
C71 C72 C73 C74 0.4(13)
C72 C73 C74 C75 -1.0(13)
C73 C74 C75 C76 1.0(12)
C72 C71 C76 C75 -0.2(12)
P4 C71 C76 C75 178.1(7)
C74 C75 C76 C71 -0.5(13)
C82 C77 C78 C79 0.9(12)
P4 C77 C78 C79 -179.7(6)
C77 C78 C79 C80 -0.2(13)
C78 C79 C80 C81 0.7(13)
C79 C80 C81 C82 -1.9(13)
C78 C77 C82 C81 -2.1(12)
P4 C77 C82 C81 178.6(6)
C80 C81 C82 C77 2.6(13)
S4 C83 C84 C85 81.8(10)
S3 C83 C84 C85 -98.1(9)
S4 C83 C84 C89 -99.8(9)
S3 C83 C84 C89 80.3(9)
C89 C84 C85 C86 0.2(13)
C83 C84 C85 C86 178.6(8)
C89 C84 C85 C90 179.5(8)
C83 C84 C85 C90 -2.1(13)
C84 C85 C86 C87 -0.7(13)
C90 C85 C86 C87 179.9(8)
C85 C86 C87 C88 0.7(13)
C85 C86 C87 C91 179.6(9)
C86 C87 C88 C89 -0.2(13)
C91 C87 C88 C89 -179.1(8)
C87 C88 C89 C84 -0.3(13)
C87 C88 C89 C92 -179.6(9)
C85 C84 C89 C88 0.3(13)
C83 C84 C89 C88 -178.1(8)
C85 C84 C89 C92 179.7(8)
C83 C84 C89 C92 1.2(13)
C8 C7 P1 C13 106.8(7)
C12 C7 P1 C13 -72.2(6)
C8 C7 P1 C1 -1.7(8)
C12 C7 P1 C1 179.2(6)
C8 C7 P1 Au1 -125.0(6)
C12 C7 P1 Au1 55.9(6)
C14 C13 P1 C7 172.1(7)
C18 C13 P1 C7 -13.2(8)
C14 C13 P1 C1 -78.6(7)
C18 C13 P1 C1 96.0(7)
C14 C13 P1 Au1 47.0(7)
C18 C13 P1 Au1 -138.3(6)
C6 C1 P1 C7 -79.8(8)
C2 C1 P1 C7 94.8(7)
C6 C1 P1 C13 171.5(8)
C2 C1 P1 C13 -13.9(8)
C6 C1 P1 Au1 43.1(8)
C2 C1 P1 Au1 -142.2(6)
P2 Au1 P1 C7 65.0(3)
S2 Au1 P1 C7 -97.8(3)
S1 Au1 P1 C7 -168.1(3)
P2 Au1 P1 C13 -174.4(3)
S2 Au1 P1 C13 22.8(3)
S1 Au1 P1 C13 -47.5(3)
P2 Au1 P1 C1 -53.5(3)
S2 Au1 P1 C1 143.7(3)
S1 Au1 P1 C1 73.4(3)
C20 C19 P2 C31 124.5(7)
C24 C19 P2 C31 -46.0(8)
C20 C19 P2 C25 -128.7(7)
C24 C19 P2 C25 60.8(8)
C20 C19 P2 Au1 -2.6(8)
C24 C19 P2 Au1 -173.1(6)
C32 C31 P2 C19 138.1(6)
C36 C31 P2 C19 -43.8(7)
C32 C31 P2 C25 24.8(7)
C36 C31 P2 C25 -157.1(6)
C32 C31 P2 Au1 -97.9(6)
C36 C31 P2 Au1 80.2(7)
C26 C25 P2 C19 -36.2(10)
C30 C25 P2 C19 146.3(9)
C26 C25 P2 C31 69.9(9)
C30 C25 P2 C31 -107.5(9)
C26 C25 P2 Au1 -163.2(7)
C30 C25 P2 Au1 19.4(9)
P1 Au1 P2 C19 -65.7(3)
S2 Au1 P2 C19 97.8(3)
S1 Au1 P2 C19 163.7(3)
P1 Au1 P2 C31 176.9(3)
S2 Au1 P2 C31 -19.6(3)
S1 Au1 P2 C31 46.3(3)
P1 Au1 P2 C25 59.4(3)
S2 Au1 P2 C25 -137.1(3)
S1 Au1 P2 C25 -71.2(3)
C60 C59 P3 C47 17.1(8)
C64 C59 P3 C47 -159.2(7)
C60 C59 P3 C53 -90.2(8)
C64 C59 P3 C53 93.6(7)
C60 C59 P3 Au2 145.0(6)
C64 C59 P3 Au2 -31.2(7)
C48 C47 P3 C59 91.6(7)
C52 C47 P3 C59 -85.2(7)
C48 C47 P3 C53 -159.6(7)
C52 C47 P3 C53 23.6(8)
C48 C47 P3 Au2 -32.3(8)
C52 C47 P3 Au2 150.9(6)
C58 C53 P3 C59 -0.7(9)
C54 C53 P3 C59 -179.0(7)
C58 C53 P3 C47 -108.1(8)
C54 C53 P3 C47 73.7(7)
C58 C53 P3 Au2 122.4(7)
C54 C53 P3 Au2 -55.8(7)
P4 Au2 P3 C59 65.3(3)
S3 Au2 P3 C59 -88.1(3)
S4 Au2 P3 C59 -157.5(3)
P4 Au2 P3 C47 -175.4(3)
S3 Au2 P3 C47 31.2(3)
S4 Au2 P3 C47 -38.2(3)
P4 Au2 P3 C53 -54.0(3)
S3 Au2 P3 C53 152.6(3)
S4 Au2 P3 C53 83.3(3)
C76 C71 P4 C65 -105.6(7)
C72 C71 P4 C65 72.7(7)
C76 C71 P4 C77 4.5(8)
C72 C71 P4 C77 -177.2(6)
C76 C71 P4 Au2 128.3(6)
C72 C71 P4 Au2 -53.4(7)
C70 C65 P4 C71 32.2(7)
C66 C65 P4 C71 -145.1(6)
C70 C65 P4 C77 -74.7(7)
C66 C65 P4 C77 107.9(7)
C70 C65 P4 Au2 161.4(6)
C66 C65 P4 Au2 -15.9(7)
C82 C77 P4 C71 -101.0(7)
C78 C77 P4 C71 79.7(6)
C82 C77 P4 C65 5.4(8)
C78 C77 P4 C65 -173.9(6)
C82 C77 P4 Au2 130.6(6)
C78 C77 P4 Au2 -48.7(6)
P3 Au2 P4 C71 -179.6(3)
S3 Au2 P4 C71 -24.4(3)
S4 Au2 P4 C71 44.2(3)
P3 Au2 P4 C65 60.4(3)
S3 Au2 P4 C65 -144.3(3)
S4 Au2 P4 C65 -75.7(3)
P3 Au2 P4 C77 -60.5(3)
S3 Au2 P4 C77 94.8(3)
S4 Au2 P4 C77 163.3(3)
C38 C37 S1 Au1 180.0(7)
S2 C37 S1 Au1 -2.5(5)
P1 Au1 S1 C37 109.0(3)
P2 Au1 S1 C37 -104.1(3)
S2 Au1 S1 C37 1.5(3)
C38 C37 S2 Au1 -179.7(6)
S1 C37 S2 Au1 2.7(5)
P1 Au1 S2 C37 -103.1(3)
P2 Au1 S2 C37 89.0(3)
S1 Au1 S2 C37 -1.5(3)
C84 C83 S3 Au2 -179.6(6)
S4 C83 S3 Au2 0.5(5)
P3 Au2 S3 C83 -97.2(3)
P4 Au2 S3 C83 104.4(3)
S4 Au2 S3 C83 -0.3(3)
C84 C83 S4 Au2 179.7(7)
S3 C83 S4 Au2 -0.5(5)
P3 Au2 S4 C83 113.3(3)
P4 Au2 S4 C83 -101.0(3)
S3 Au2 S4 C83 0.3(3)
